data_7225051
loop_
_publ_author_name
'Xu, Bing'
'Cheng, Yue'
'Hu, Huai-Ming'
'Bai, Chao'
'Wang, Xiaofang'
'Yang, Meng-Lin'
'Xue, Ganglin'

_publ_section_title
;
 Syntheses, crystal structures and luminescence properties of
 lanthanide-based coordination polymers constructed from a functionalized
 terpyridyl carboxylate ligand
;
_journal_issue 24
_journal_name_full CrystEngComm
_journal_page_first 4613
_journal_paper_doi 10.1039/C6CE00681G
_journal_volume 18
_journal_year 2016
_chemical_formula_sum 'C132 H84 Dy2 N18 O17'
_chemical_formula_weight 2519.17
_chemical_name_systematic
; 
 ? 
;
_space_group_IT_number 2
_symmetry_cell_setting triclinic
_symmetry_space_group_name_Hall '-P 1'
_symmetry_space_group_name_H-M 'P -1'
_atom_sites_solution_hydrogens geom
_atom_sites_solution_primary direct
_atom_sites_solution_secondary difmap
_audit_creation_method SHELXL-97
_audit_update_record
;
2016-01-04 deposited with the CCDC.
2016-04-29 downloaded from the CCDC.
;
_cell_angle_alpha 79.0640(10)
_cell_angle_beta 77.5790(10)
_cell_angle_gamma 65.7110(10)
_cell_formula_units_Z 1
_cell_length_a 13.6739(8)
_cell_length_b 14.3581(8)
_cell_length_c 16.2252(9)
_cell_measurement_reflns_used 4565
_cell_measurement_temperature 296(2)
_cell_measurement_theta_max 22.64
_cell_measurement_theta_min 2.68
_cell_volume 2817.2(3)
_computing_cell_refinement 'Bruker SAINT'
_computing_data_collection 'Bruker APEX2'
_computing_data_reduction 'Bruker SAINT'
_computing_molecular_graphics 'Bruker SHELXTL'
_computing_publication_material 'Bruker SHELXTL'
_computing_structure_refinement 'SHELXL-97 (Sheldrick, 2008)'
_computing_structure_solution 'SHELXS-97 (Sheldrick, 2008)'
_diffrn_ambient_temperature 296(2)
_diffrn_measured_fraction_theta_full 0.989
_diffrn_measured_fraction_theta_max 0.989
_diffrn_measurement_device_type 'Bruker APEX-II CCD'
_diffrn_measurement_method '\f and \w scans'
_diffrn_radiation_monochromator graphite
_diffrn_radiation_source 'fine-focus sealed tube'
_diffrn_radiation_type MoK\a
_diffrn_radiation_wavelength 0.71073
_diffrn_reflns_av_R_equivalents 0.0263
_diffrn_reflns_av_sigmaI/netI 0.0577
_diffrn_reflns_limit_h_max 8
_diffrn_reflns_limit_h_min -16
_diffrn_reflns_limit_k_max 16
_diffrn_reflns_limit_k_min -17
_diffrn_reflns_limit_l_max 19
_diffrn_reflns_limit_l_min -19
_diffrn_reflns_number 14338
_diffrn_reflns_theta_full 25.05
_diffrn_reflns_theta_max 25.05
_diffrn_reflns_theta_min 2.25
_exptl_absorpt_coefficient_mu 1.394
_exptl_absorpt_correction_T_max 0.845
_exptl_absorpt_correction_T_min 0.793
_exptl_absorpt_correction_type multi-scan
_exptl_absorpt_process_details sadabs
_exptl_crystal_colour colorless
_exptl_crystal_density_diffrn 1.485
_exptl_crystal_density_method 'not measured'
_exptl_crystal_description block
_exptl_crystal_F_000 1270
_exptl_crystal_size_max 0.17
_exptl_crystal_size_mid 0.13
_exptl_crystal_size_min 0.11
_refine_diff_density_max 1.649
_refine_diff_density_min -0.910
_refine_diff_density_rms 0.096
_refine_ls_extinction_method none
_refine_ls_goodness_of_fit_ref 1.037
_refine_ls_hydrogen_treatment constr
_refine_ls_matrix_type full
_refine_ls_number_parameters 766
_refine_ls_number_reflns 9869
_refine_ls_number_restraints 0
_refine_ls_restrained_S_all 1.037
_refine_ls_R_factor_all 0.0524
_refine_ls_R_factor_gt 0.0417
_refine_ls_shift/su_max 0.008
_refine_ls_shift/su_mean 0.001
_refine_ls_structure_factor_coef Fsqd
_refine_ls_weighting_details 'calc w=1/[\s^2^(Fo^2^)+(0.0557P)^2^+3.2548P] where P=(Fo^2^+2Fc^2^)/3'
_refine_ls_weighting_scheme calc
_refine_ls_wR_factor_gt 0.1050
_refine_ls_wR_factor_ref 0.1155
_reflns_number_gt 8309
_reflns_number_total 9869
_reflns_threshold_expression >2sigma(I)
_cod_data_source_file c6ce00681g2.cif
_cod_data_source_block nw1246_0m
_cod_depositor_comments 'Adding full bibliography for 7225046--7225061.cif.'
_cod_original_sg_symbol_H-M P-1
_cod_database_code 7225051

loop_
_symmetry_equiv_pos_as_xyz
'x, y, z'
'-x, -y, -z'

loop_
_atom_site_label
_atom_site_type_symbol
_atom_site_fract_x
_atom_site_fract_y
_atom_site_fract_z
_atom_site_U_iso_or_equiv
_atom_site_adp_type
_atom_site_occupancy
_atom_site_symmetry_multiplicity
_atom_site_calc_flag
_atom_site_refinement_flags
Dy1 Dy 0.471206(18) -0.008755(16) 0.136209(13) 0.03113(9) Uani 1 1 d .
N1 N 0.4552(4) 0.0167(3) 0.7318(3) 0.0388(10) Uani 1 1 d .
N2 N 0.2439(3) 0.0939(3) 0.4912(2) 0.0369(10) Uani 1 1 d .
N3 N -0.0916(5) 0.3531(5) 0.3733(4) 0.0736(16) Uani 1 1 d .
N4 N 0.2444(5) 0.3708(4) 0.6556(3) 0.0640(14) Uani 1 1 d .
N5 N 0.4163(4) 0.3487(3) 0.3506(3) 0.0402(10) Uani 1 1 d .
N6 N 0.7602(4) 0.3499(5) 0.1604(4) 0.0711(16) Uani 1 1 d .
N7 N 0.9982(5) -0.2734(5) 0.1839(4) 0.0718(16) Uani 1 1 d .
N8 N 0.9513(4) -0.0498(3) -0.0926(3) 0.0431(10) Uani 1 1 d .
N9 N 1.1211(6) -0.0637(5) -0.3986(4) 0.0807(18) Uani 1 1 d .
O1 O 0.5016(3) -0.1838(3) 0.2043(2) 0.0425(8) Uani 1 1 d .
O2 O 0.3389(3) -0.0638(3) 0.2261(2) 0.0441(9) Uani 1 1 d .
O3 O 0.3419(3) 0.1405(3) 0.2069(2) 0.0407(8) Uani 1 1 d .
O4 O 0.3209(3) 0.1309(3) 0.0792(2) 0.0416(8) Uani 1 1 d .
O5 O 0.5513(3) 0.0710(2) -0.0237(2) 0.0360(8) Uani 1 1 d .
O6 O 0.5391(3) 0.1260(3) 0.0962(2) 0.0407(8) Uani 1 1 d .
C1 C 0.4895(7) -0.0651(5) 0.6928(5) 0.096(3) Uani 1 1 d .
H1 H 0.5444 -0.1236 0.7135 0.115 Uiso 1 1 calc R
C2 C 0.4507(7) -0.0716(5) 0.6234(5) 0.100(3) Uani 1 1 d .
H2 H 0.4783 -0.1335 0.6001 0.120 Uiso 1 1 calc R
C3 C 0.3719(4) 0.0120(4) 0.5886(3) 0.0372(11) Uani 1 1 d .
C4 C 0.3384(5) 0.0998(4) 0.6270(4) 0.0585(17) Uani 1 1 d .
H4 H 0.2865 0.1606 0.6058 0.070 Uiso 1 1 calc R
C5 C 0.3817(5) 0.0976(5) 0.6968(4) 0.0589(17) Uani 1 1 d .
H5 H 0.3568 0.1586 0.7211 0.071 Uiso 1 1 calc R
C6 C 0.3231(4) 0.0083(4) 0.5168(3) 0.0340(11) Uani 1 1 d .
C7 C 0.3557(4) -0.0841(4) 0.4827(3) 0.0391(12) Uani 1 1 d .
H7 H 0.4123 -0.1422 0.5018 0.047 Uiso 1 1 calc R
C8 C 0.3036(4) -0.0887(4) 0.4205(3) 0.0333(11) Uani 1 1 d .
C9 C 0.2239(4) 0.0015(4) 0.3916(3) 0.0377(11) Uani 1 1 d .
H9 H 0.1903 0.0025 0.3472 0.045 Uiso 1 1 calc R
C10 C 0.1942(4) 0.0906(4) 0.4287(3) 0.0339(11) Uani 1 1 d .
C11 C -0.0311(6) 0.2885(5) 0.3159(5) 0.0672(18) Uani 1 1 d .
H11 H -0.0532 0.3008 0.2632 0.081 Uiso 1 1 calc R
C12 C 0.0630(5) 0.2040(4) 0.3304(3) 0.0466(13) Uani 1 1 d .
H12 H 0.1017 0.1612 0.2882 0.056 Uiso 1 1 calc R
C13 C 0.0995(4) 0.1833(4) 0.4077(3) 0.0386(12) Uani 1 1 d .
C14 C 0.0373(5) 0.2514(4) 0.4671(4) 0.0538(15) Uani 1 1 d .
H14 H 0.0583 0.2414 0.5200 0.065 Uiso 1 1 calc R
C15 C -0.0547(6) 0.3330(5) 0.4481(5) 0.071(2) Uani 1 1 d .
H15 H -0.0943 0.3773 0.4892 0.085 Uiso 1 1 calc R
C16 C 0.3261(4) -0.1914(4) 0.3958(3) 0.0328(10) Uani 1 1 d .
C17 C 0.3008(5) -0.2615(4) 0.4598(3) 0.0499(14) Uani 1 1 d .
H17 H 0.2684 -0.2417 0.5136 0.060 Uiso 1 1 calc R
C18 C 0.3231(5) -0.3590(4) 0.4442(4) 0.0573(16) Uani 1 1 d .
H18 H 0.3056 -0.4048 0.4875 0.069 Uiso 1 1 calc R
C19 C 0.3712(5) -0.3901(4) 0.3649(4) 0.0567(16) Uani 1 1 d .
H19 H 0.3843 -0.4560 0.3542 0.068 Uiso 1 1 calc R
C20 C 0.3996(5) -0.3231(4) 0.3017(3) 0.0449(13) Uani 1 1 d .
H20 H 0.4354 -0.3453 0.2491 0.054 Uiso 1 1 calc R
C21 C 0.3754(4) -0.2226(4) 0.3154(3) 0.0339(11) Uani 1 1 d .
C22 C 0.4063(4) -0.1522(4) 0.2443(3) 0.0336(11) Uani 1 1 d .
C23 C 0.1673(6) 0.3844(5) 0.6110(4) 0.0616(17) Uani 1 1 d .
H23 H 0.0975 0.3958 0.6398 0.074 Uiso 1 1 calc R
C24 C 0.1857(5) 0.3824(4) 0.5240(4) 0.0539(15) Uani 1 1 d .
H24 H 0.1286 0.3935 0.4960 0.065 Uiso 1 1 calc R
C25 C 0.2877(5) 0.3641(4) 0.4787(3) 0.0419(12) Uani 1 1 d .
C26 C 0.3680(6) 0.3520(5) 0.5246(4) 0.0590(16) Uani 1 1 d .
H26 H 0.4383 0.3411 0.4972 0.071 Uiso 1 1 calc R
C27 C 0.3422(6) 0.3565(5) 0.6111(4) 0.0662(18) Uani 1 1 d .
H27 H 0.3969 0.3491 0.6403 0.079 Uiso 1 1 calc R
C28 C 0.3151(5) 0.3557(4) 0.3851(3) 0.0418(12) Uani 1 1 d .
C29 C 0.2432(4) 0.3545(4) 0.3376(3) 0.0370(11) Uani 1 1 d .
H29 H 0.1737 0.3600 0.3635 0.044 Uiso 1 1 calc R
C30 C 0.2744(4) 0.3450(3) 0.2510(3) 0.0363(11) Uani 1 1 d .
C31 C 0.3794(4) 0.3363(4) 0.2164(3) 0.0368(11) Uani 1 1 d .
H31 H 0.4042 0.3279 0.1591 0.044 Uiso 1 1 calc R
C32 C 0.4471(4) 0.3402(4) 0.2668(3) 0.0367(11) Uani 1 1 d .
C33 C 0.7145(5) 0.3042(5) 0.1254(4) 0.0593(16) Uani 1 1 d .
H33 H 0.7516 0.2755 0.0753 0.071 Uiso 1 1 calc R
C34 C 0.6161(4) 0.2965(4) 0.1582(4) 0.0473(13) Uani 1 1 d .
H34 H 0.5896 0.2626 0.1307 0.057 Uiso 1 1 calc R
C35 C 0.5566(4) 0.3391(4) 0.2321(3) 0.0412(12) Uani 1 1 d .
C36 C 0.6050(5) 0.3851(5) 0.2705(4) 0.0560(16) Uani 1 1 d .
H36 H 0.5703 0.4137 0.3210 0.067 Uiso 1 1 calc R
C37 C 0.7045(5) 0.3878(6) 0.2332(5) 0.072(2) Uani 1 1 d .
H37 H 0.7350 0.4182 0.2605 0.086 Uiso 1 1 calc R
C38 C 0.1939(4) 0.3559(4) 0.1964(3) 0.0386(12) Uani 1 1 d .
C39 C 0.1004(5) 0.4473(4) 0.1973(4) 0.0500(14) Uani 1 1 d .
H39 H 0.0912 0.4958 0.2320 0.060 Uiso 1 1 calc R
C40 C 0.0221(5) 0.4667(5) 0.1481(4) 0.0612(17) Uani 1 1 d .
H40 H -0.0396 0.5273 0.1508 0.073 Uiso 1 1 calc R
C41 C 0.0348(5) 0.3976(5) 0.0954(4) 0.0617(17) Uani 1 1 d .
H41 H -0.0173 0.4113 0.0613 0.074 Uiso 1 1 calc R
C42 C 0.1261(5) 0.3069(4) 0.0933(4) 0.0507(14) Uani 1 1 d .
H42 H 0.1346 0.2598 0.0574 0.061 Uiso 1 1 calc R
C43 C 0.2054(4) 0.2842(4) 0.1434(3) 0.0365(11) Uani 1 1 d .
C44 C 0.2950(4) 0.1802(4) 0.1438(3) 0.0352(11) Uani 1 1 d .
C45 C 0.9207(6) -0.1827(6) 0.2001(4) 0.0670(18) Uani 1 1 d .
H45 H 0.8904 -0.1727 0.2564 0.080 Uiso 1 1 calc R
C46 C 0.8822(5) -0.1018(5) 0.1378(4) 0.0565(15) Uani 1 1 d .
H46 H 0.8283 -0.0395 0.1529 0.068 Uiso 1 1 calc R
C47 C 0.9240(4) -0.1141(4) 0.0536(3) 0.0451(13) Uani 1 1 d .
C48 C 1.0047(5) -0.2101(4) 0.0362(4) 0.0523(14) Uani 1 1 d .
H48 H 1.0359 -0.2229 -0.0195 0.063 Uiso 1 1 calc R
C49 C 1.0369(5) -0.2847(5) 0.1022(5) 0.0641(18) Uani 1 1 d .
H49 H 1.0898 -0.3482 0.0891 0.077 Uiso 1 1 calc R
C50 C 0.8896(4) -0.0303(4) -0.0175(3) 0.0392(12) Uani 1 1 d .
C51 C 0.7981(4) 0.0588(4) -0.0053(3) 0.0378(11) Uani 1 1 d .
H51 H 0.7565 0.0688 0.0482 0.045 Uiso 1 1 calc R
C52 C 0.7691(4) 0.1338(4) -0.0746(3) 0.0361(11) Uani 1 1 d .
C53 C 0.8347(4) 0.1141(4) -0.1514(3) 0.0411(12) Uani 1 1 d .
H53 H 0.8191 0.1629 -0.1985 0.049 Uiso 1 1 calc R
C54 C 0.9243(4) 0.0222(4) -0.1596(3) 0.0412(12) Uani 1 1 d .
C55 C 1.1491(6) -0.1151(6) -0.3254(5) 0.081(2) Uani 1 1 d .
H55 H 1.2140 -0.1724 -0.3267 0.097 Uiso 1 1 calc R
C56 C 1.0890(6) -0.0902(6) -0.2463(4) 0.0710(19) Uani 1 1 d .
H56 H 1.1123 -0.1308 -0.1968 0.085 Uiso 1 1 calc R
C57 C 0.9932(5) -0.0030(5) -0.2429(4) 0.0485(14) Uani 1 1 d .
C58 C 0.9651(5) 0.0531(5) -0.3185(3) 0.0520(14) Uani 1 1 d .
H58 H 0.9025 0.1128 -0.3193 0.062 Uiso 1 1 calc R
C59 C 1.0312(6) 0.0198(6) -0.3943(4) 0.0670(19) Uani 1 1 d .
H59 H 1.0105 0.0590 -0.4449 0.080 Uiso 1 1 calc R
C60 C 0.6702(4) 0.2306(4) -0.0682(3) 0.0358(11) Uani 1 1 d .
C61 C 0.6773(5) 0.3239(4) -0.1049(4) 0.0460(13) Uani 1 1 d .
H61 H 0.7443 0.3250 -0.1317 0.055 Uiso 1 1 calc R
C62 C 0.5880(5) 0.4139(4) -0.1024(4) 0.0531(15) Uani 1 1 d .
H62 H 0.5954 0.4755 -0.1258 0.064 Uiso 1 1 calc R
C63 C 0.4879(5) 0.4146(4) -0.0660(4) 0.0512(15) Uani 1 1 d .
H63 H 0.4269 0.4759 -0.0661 0.061 Uiso 1 1 calc R
C64 C 0.4782(5) 0.3225(4) -0.0287(3) 0.0426(12) Uani 1 1 d .
H64 H 0.4105 0.3223 -0.0032 0.051 Uiso 1 1 calc R
C65 C 0.5689(4) 0.2311(3) -0.0294(3) 0.0317(10) Uani 1 1 d .
C66 C 0.5537(4) 0.1362(4) 0.0172(3) 0.0305(10) Uani 1 1 d .
O7 O 0.6576(3) -0.1134(3) 0.0902(2) 0.0405(8) Uani 1 1 d .
O8 O 0.7295(4) 0.6840(4) 0.1673(3) 0.0834(16) Uani 1 1 d .
O9 O 0.1003(9) 0.6313(8) 0.3343(6) 0.090(3) Uani 0.50 1 d P

loop_
_atom_site_aniso_label
_atom_site_aniso_U_11
_atom_site_aniso_U_22
_atom_site_aniso_U_33
_atom_site_aniso_U_23
_atom_site_aniso_U_13
_atom_site_aniso_U_12
Dy1 0.03951(15) 0.02873(14) 0.02686(13) -0.00468(9) -0.00799(9) -0.01281(10)
N1 0.052(3) 0.031(2) 0.035(2) -0.0041(18) -0.020(2) -0.010(2)
N2 0.045(2) 0.034(2) 0.034(2) -0.0056(18) -0.0136(19) -0.013(2)
N3 0.055(3) 0.063(4) 0.094(5) 0.005(3) -0.025(3) -0.013(3)
N4 0.079(4) 0.060(3) 0.047(3) -0.010(3) -0.012(3) -0.019(3)
N5 0.046(3) 0.031(2) 0.043(3) -0.0052(19) -0.013(2) -0.011(2)
N6 0.048(3) 0.081(4) 0.089(4) -0.020(3) -0.005(3) -0.028(3)
N7 0.079(4) 0.070(4) 0.070(4) 0.021(3) -0.034(3) -0.035(3)
N8 0.042(3) 0.046(3) 0.044(3) -0.004(2) -0.012(2) -0.018(2)
N9 0.090(5) 0.083(5) 0.065(4) -0.019(3) 0.024(3) -0.042(4)
O1 0.047(2) 0.0350(19) 0.042(2) -0.0014(16) -0.0037(17) -0.0153(17)
O2 0.046(2) 0.040(2) 0.038(2) -0.0011(16) -0.0025(16) -0.0127(18)
O3 0.048(2) 0.038(2) 0.0337(19) -0.0067(15) -0.0135(16) -0.0089(16)
O4 0.050(2) 0.043(2) 0.0321(18) -0.0105(15) -0.0121(16) -0.0119(17)
O5 0.048(2) 0.0255(17) 0.0391(19) -0.0071(14) -0.0123(16) -0.0142(15)
O6 0.059(2) 0.041(2) 0.0279(18) -0.0046(15) -0.0016(16) -0.0272(18)
C1 0.128(7) 0.039(4) 0.120(6) -0.032(4) -0.105(6) 0.021(4)
C2 0.132(7) 0.043(4) 0.121(7) -0.041(4) -0.095(6) 0.021(4)
C3 0.039(3) 0.037(3) 0.035(3) -0.008(2) -0.011(2) -0.011(2)
C4 0.075(4) 0.041(3) 0.055(4) -0.014(3) -0.037(3) -0.001(3)
C5 0.076(4) 0.046(3) 0.052(4) -0.020(3) -0.032(3) -0.004(3)
C6 0.036(3) 0.036(3) 0.030(2) -0.006(2) -0.012(2) -0.010(2)
C7 0.044(3) 0.037(3) 0.035(3) -0.006(2) -0.012(2) -0.010(2)
C8 0.040(3) 0.035(3) 0.026(2) -0.005(2) -0.004(2) -0.016(2)
C9 0.045(3) 0.038(3) 0.035(3) -0.009(2) -0.011(2) -0.015(2)
C10 0.038(3) 0.034(3) 0.032(3) -0.002(2) -0.008(2) -0.015(2)
C11 0.063(4) 0.067(4) 0.070(4) 0.015(4) -0.032(4) -0.023(4)
C12 0.049(3) 0.048(3) 0.044(3) 0.004(2) -0.015(3) -0.019(3)
C13 0.040(3) 0.033(3) 0.048(3) 0.000(2) -0.013(2) -0.018(2)
C14 0.055(4) 0.044(3) 0.060(4) -0.014(3) -0.014(3) -0.010(3)
C15 0.064(4) 0.035(3) 0.094(5) -0.013(3) -0.011(4) 0.002(3)
C16 0.035(3) 0.033(3) 0.034(3) -0.005(2) -0.007(2) -0.015(2)
C17 0.066(4) 0.040(3) 0.039(3) -0.004(2) -0.002(3) -0.020(3)
C18 0.070(4) 0.040(3) 0.055(4) 0.001(3) 0.004(3) -0.025(3)
C19 0.068(4) 0.036(3) 0.073(4) -0.013(3) 0.001(3) -0.029(3)
C20 0.057(3) 0.036(3) 0.044(3) -0.016(2) 0.003(3) -0.020(3)
C21 0.041(3) 0.033(3) 0.032(3) -0.004(2) -0.010(2) -0.017(2)
C22 0.045(3) 0.034(3) 0.026(2) -0.007(2) -0.006(2) -0.019(2)
C23 0.065(4) 0.060(4) 0.050(4) -0.013(3) 0.000(3) -0.017(3)
C24 0.060(4) 0.052(4) 0.046(3) -0.010(3) -0.008(3) -0.016(3)
C25 0.058(3) 0.032(3) 0.035(3) -0.006(2) -0.008(2) -0.015(2)
C26 0.068(4) 0.064(4) 0.048(4) -0.007(3) -0.013(3) -0.026(3)
C27 0.079(5) 0.079(5) 0.046(4) -0.007(3) -0.020(3) -0.030(4)
C28 0.054(3) 0.029(3) 0.044(3) -0.010(2) -0.008(3) -0.015(2)
C29 0.040(3) 0.031(3) 0.039(3) -0.007(2) -0.005(2) -0.012(2)
C30 0.043(3) 0.019(2) 0.046(3) -0.007(2) -0.011(2) -0.007(2)
C31 0.046(3) 0.027(3) 0.036(3) -0.005(2) -0.008(2) -0.012(2)
C32 0.044(3) 0.025(2) 0.044(3) -0.006(2) -0.011(2) -0.013(2)
C33 0.047(4) 0.072(4) 0.055(4) -0.009(3) -0.006(3) -0.019(3)
C34 0.042(3) 0.053(3) 0.051(3) -0.010(3) -0.013(3) -0.017(3)
C35 0.041(3) 0.034(3) 0.052(3) -0.006(2) -0.019(2) -0.011(2)
C36 0.046(3) 0.050(4) 0.076(4) -0.028(3) -0.018(3) -0.010(3)
C37 0.053(4) 0.078(5) 0.102(6) -0.032(4) -0.016(4) -0.031(4)
C38 0.040(3) 0.039(3) 0.037(3) -0.005(2) -0.004(2) -0.015(2)
C39 0.049(3) 0.038(3) 0.061(4) -0.015(3) -0.009(3) -0.010(3)
C40 0.047(4) 0.045(4) 0.081(5) -0.012(3) -0.023(3) 0.001(3)
C41 0.052(4) 0.050(4) 0.081(5) -0.007(3) -0.037(3) -0.004(3)
C42 0.053(3) 0.051(3) 0.050(3) -0.011(3) -0.019(3) -0.015(3)
C43 0.038(3) 0.037(3) 0.036(3) -0.007(2) -0.007(2) -0.015(2)
C44 0.038(3) 0.036(3) 0.034(3) -0.008(2) -0.001(2) -0.017(2)
C45 0.074(5) 0.073(5) 0.058(4) 0.013(3) -0.020(3) -0.037(4)
C46 0.063(4) 0.054(4) 0.049(4) 0.005(3) -0.018(3) -0.020(3)
C47 0.042(3) 0.054(3) 0.048(3) 0.006(3) -0.015(2) -0.028(3)
C48 0.045(3) 0.043(3) 0.067(4) 0.002(3) -0.017(3) -0.015(3)
C49 0.054(4) 0.051(4) 0.084(5) 0.013(3) -0.020(4) -0.022(3)
C50 0.036(3) 0.043(3) 0.045(3) -0.001(2) -0.011(2) -0.022(2)
C51 0.042(3) 0.039(3) 0.034(3) 0.000(2) -0.006(2) -0.019(2)
C52 0.034(3) 0.040(3) 0.039(3) -0.002(2) -0.007(2) -0.019(2)
C53 0.044(3) 0.042(3) 0.040(3) 0.005(2) -0.012(2) -0.021(3)
C54 0.042(3) 0.048(3) 0.037(3) -0.006(2) -0.005(2) -0.020(3)
C55 0.065(5) 0.076(5) 0.079(5) -0.015(4) 0.010(4) -0.013(4)
C56 0.063(4) 0.083(5) 0.057(4) -0.011(4) 0.001(3) -0.022(4)
C57 0.044(3) 0.057(4) 0.051(3) -0.013(3) -0.002(3) -0.025(3)
C58 0.057(4) 0.061(4) 0.043(3) -0.005(3) -0.003(3) -0.031(3)
C59 0.079(5) 0.082(5) 0.048(4) -0.013(3) 0.010(3) -0.046(4)
C60 0.049(3) 0.033(3) 0.033(3) -0.002(2) -0.012(2) -0.020(2)
C61 0.056(3) 0.035(3) 0.051(3) 0.001(2) -0.009(3) -0.024(3)
C62 0.082(5) 0.036(3) 0.048(3) 0.001(3) -0.014(3) -0.030(3)
C63 0.070(4) 0.027(3) 0.049(3) -0.003(2) -0.014(3) -0.009(3)
C64 0.047(3) 0.036(3) 0.043(3) -0.009(2) -0.007(2) -0.013(2)
C65 0.045(3) 0.024(2) 0.030(2) -0.0007(19) -0.012(2) -0.015(2)
C66 0.029(2) 0.031(3) 0.030(3) -0.005(2) -0.0068(19) -0.009(2)
O7 0.0356(19) 0.048(2) 0.0345(18) -0.0053(16) -0.0080(15) -0.0116(16)
O8 0.108(4) 0.055(3) 0.054(3) -0.001(2) -0.014(3) -0.001(3)
O9 0.107(8) 0.096(8) 0.064(6) 0.007(5) -0.051(6) -0.024(7)

loop_
_atom_type_symbol
_atom_type_description
_atom_type_scat_dispersion_real
_atom_type_scat_dispersion_imag
_atom_type_scat_source
C C 0.0033 0.0016 'International Tables Vol C Tables 4.2.6.8 and 6.1.1.4'
H H 0.0000 0.0000 'International Tables Vol C Tables 4.2.6.8 and 6.1.1.4'
Dy Dy -0.1892 4.4098 'International Tables Vol C Tables 4.2.6.8 and 6.1.1.4'
N N 0.0061 0.0033 'International Tables Vol C Tables 4.2.6.8 and 6.1.1.4'
O O 0.0106 0.0060 'International Tables Vol C Tables 4.2.6.8 and 6.1.1.4'

loop_
_geom_angle_atom_site_label_1
_geom_angle_atom_site_label_2
_geom_angle_atom_site_label_3
_geom_angle
_geom_angle_site_symmetry_1
_geom_angle_site_symmetry_3
O5 Dy1 O2 89.91(12) 2_655 .
O5 Dy1 O6 114.54(11) 2_655 .
O2 Dy1 O6 145.93(12) . .
O5 Dy1 O7 80.97(12) 2_655 .
O2 Dy1 O7 127.10(12) . .
O6 Dy1 O7 81.98(12) . .
O5 Dy1 O4 75.83(11) 2_655 .
O2 Dy1 O4 86.29(12) . .
O6 Dy1 O4 77.88(12) . .
O7 Dy1 O4 139.18(11) . .
O5 Dy1 O3 127.15(11) 2_655 .
O2 Dy1 O3 74.21(12) . .
O6 Dy1 O3 72.10(12) . .
O7 Dy1 O3 147.67(12) . .
O4 Dy1 O3 53.54(11) . .
O5 Dy1 O1 82.73(11) 2_655 .
O2 Dy1 O1 53.95(12) . .
O6 Dy1 O1 147.22(13) . .
O7 Dy1 O1 73.19(12) . .
O4 Dy1 O1 134.73(12) . .
O3 Dy1 O1 120.93(12) . .
O5 Dy1 N1 156.65(12) 2_655 2_656
O2 Dy1 N1 87.31(13) . 2_656
O6 Dy1 N1 78.87(12) . 2_656
O7 Dy1 N1 82.28(12) . 2_656
O4 Dy1 N1 127.03(12) . 2_656
O3 Dy1 N1 74.16(12) . 2_656
O1 Dy1 N1 76.91(13) . 2_656
O5 Dy1 O5 66.28(12) 2_655 .
O2 Dy1 O5 150.63(11) . .
O6 Dy1 O5 48.71(10) . .
O7 Dy1 O5 68.20(11) . .
O4 Dy1 O5 71.82(11) . .
O3 Dy1 O5 105.79(10) . .
O1 Dy1 O5 133.22(10) . .
N1 Dy1 O5 121.41(12) 2_656 .
C5 N1 C1 114.2(5) . .
C5 N1 Dy1 125.8(3) . 2_656
C1 N1 Dy1 120.0(4) . 2_656
C6 N2 C10 117.9(4) . .
C11 N3 C15 115.8(6) . .
C27 N4 C23 115.8(5) . .
C32 N5 C28 118.1(4) . .
C33 N6 C37 115.2(5) . .
C45 N7 C49 115.8(6) . .
C50 N8 C54 118.0(5) . .
C55 N9 C59 115.9(6) . .
C22 O1 Dy1 89.9(3) . .
C22 O2 Dy1 93.7(3) . .
C44 O3 Dy1 92.7(3) . .
C44 O4 Dy1 93.1(3) . .
C66 O5 Dy1 157.4(3) . 2_655
C66 O5 Dy1 84.3(3) . .
Dy1 O5 Dy1 113.72(12) 2_655 .
C66 O6 Dy1 104.4(3) . .
N1 C1 C2 125.1(6) . .
N1 C1 H1 117.4 . .
C2 C1 H1 117.4 . .
C3 C2 C1 120.5(6) . .
C3 C2 H2 119.8 . .
C1 C2 H2 119.8 . .
C2 C3 C4 114.9(5) . .
C2 C3 C6 122.9(5) . .
C4 C3 C6 122.2(5) . .
C3 C4 C5 119.9(5) . .
C3 C4 H4 120.1 . .
C5 C4 H4 120.1 . .
N1 C5 C4 125.3(5) . .
N1 C5 H5 117.3 . .
C4 C5 H5 117.3 . .
N2 C6 C7 122.8(4) . .
N2 C6 C3 116.9(4) . .
C7 C6 C3 120.1(4) . .
C8 C7 C6 119.6(5) . .
C8 C7 H7 120.2 . .
C6 C7 H7 120.2 . .
C9 C8 C7 117.4(4) . .
C9 C8 C16 123.5(4) . .
C7 C8 C16 118.7(4) . .
C8 C9 C10 120.1(4) . .
C8 C9 H9 120.0 . .
C10 C9 H9 120.0 . .
N2 C10 C9 122.0(4) . .
N2 C10 C13 116.7(4) . .
C9 C10 C13 121.0(4) . .
N3 C11 C12 123.7(6) . .
N3 C11 H11 118.2 . .
C12 C11 H11 118.2 . .
C11 C12 C13 120.1(6) . .
C11 C12 H12 119.9 . .
C13 C12 H12 119.9 . .
C12 C13 C14 116.2(5) . .
C12 C13 C10 122.3(5) . .
C14 C13 C10 121.3(5) . .
C15 C14 C13 120.3(6) . .
C15 C14 H14 119.9 . .
C13 C14 H14 119.9 . .
C14 C15 N3 123.9(6) . .
C14 C15 H15 118.1 . .
N3 C15 H15 118.1 . .
C17 C16 C21 119.0(4) . .
C17 C16 C8 116.5(4) . .
C21 C16 C8 124.4(4) . .
C18 C17 C16 120.7(5) . .
C18 C17 H17 119.6 . .
C16 C17 H17 119.6 . .
C17 C18 C19 120.6(5) . .
C17 C18 H18 119.7 . .
C19 C18 H18 119.7 . .
C20 C19 C18 119.5(5) . .
C20 C19 H19 120.2 . .
C18 C19 H19 120.2 . .
C19 C20 C21 120.9(5) . .
C19 C20 H20 119.5 . .
C21 C20 H20 119.5 . .
C20 C21 C16 119.2(4) . .
C20 C21 C22 118.9(4) . .
C16 C21 C22 121.9(4) . .
O2 C22 O1 121.2(4) . .
O2 C22 C21 120.3(4) . .
O1 C22 C21 118.5(4) . .
N4 C23 C24 123.4(6) . .
N4 C23 H23 118.3 . .
C24 C23 H23 118.3 . .
C25 C24 C23 120.5(6) . .
C25 C24 H24 119.8 . .
C23 C24 H24 119.8 . .
C24 C25 C26 116.4(5) . .
C24 C25 C28 123.6(5) . .
C26 C25 C28 120.1(5) . .
C27 C26 C25 119.3(6) . .
C27 C26 H26 120.4 . .
C25 C26 H26 120.4 . .
N4 C27 C26 124.5(6) . .
N4 C27 H27 117.7 . .
C26 C27 H27 117.7 . .
N5 C28 C29 122.2(5) . .
N5 C28 C25 114.7(5) . .
C29 C28 C25 123.1(5) . .
C28 C29 C30 120.2(5) . .
C28 C29 H29 119.9 . .
C30 C29 H29 119.9 . .
C31 C30 C29 117.1(5) . .
C31 C30 C38 121.6(4) . .
C29 C30 C38 121.0(5) . .
C30 C31 C32 120.1(5) . .
C30 C31 H31 120.0 . .
C32 C31 H31 120.0 . .
N5 C32 C31 122.2(5) . .
N5 C32 C35 115.3(4) . .
C31 C32 C35 122.5(5) . .
N6 C33 C34 124.5(6) . .
N6 C33 H33 117.7 . .
C34 C33 H33 117.7 . .
C33 C34 C35 120.2(5) . .
C33 C34 H34 119.9 . .
C35 C34 H34 119.9 . .
C34 C35 C36 115.7(5) . .
C34 C35 C32 122.7(5) . .
C36 C35 C32 121.6(5) . .
C37 C36 C35 119.7(6) . .
C37 C36 H36 120.1 . .
C35 C36 H36 120.1 . .
N6 C37 C36 124.6(6) . .
N6 C37 H37 117.7 . .
C36 C37 H37 117.7 . .
C43 C38 C39 117.8(5) . .
C43 C38 C30 125.6(5) . .
C39 C38 C30 116.6(4) . .
C40 C39 C38 121.7(5) . .
C40 C39 H39 119.2 . .
C38 C39 H39 119.2 . .
C41 C40 C39 120.3(5) . .
C41 C40 H40 119.8 . .
C39 C40 H40 119.8 . .
C40 C41 C42 119.2(6) . .
C40 C41 H41 120.4 . .
C42 C41 H41 120.4 . .
C41 C42 C43 121.8(5) . .
C41 C42 H42 119.1 . .
C43 C42 H42 119.1 . .
C42 C43 C38 119.2(5) . .
C42 C43 C44 118.1(5) . .
C38 C43 C44 122.5(5) . .
O3 C44 O4 120.3(5) . .
O3 C44 C43 120.6(4) . .
O4 C44 C43 119.1(4) . .
N7 C45 C46 123.8(7) . .
N7 C45 H45 118.1 . .
C46 C45 H45 118.1 . .
C47 C46 C45 119.7(6) . .
C47 C46 H46 120.1 . .
C45 C46 H46 120.1 . .
C46 C47 C48 116.7(5) . .
C46 C47 C50 123.4(5) . .
C48 C47 C50 119.9(5) . .
C49 C48 C47 119.0(6) . .
C49 C48 H48 120.5 . .
C47 C48 H48 120.5 . .
N7 C49 C48 124.9(7) . .
N7 C49 H49 117.5 . .
C48 C49 H49 117.5 . .
N8 C50 C51 123.3(5) . .
N8 C50 C47 115.0(5) . .
C51 C50 C47 121.7(5) . .
C50 C51 C52 119.0(5) . .
C50 C51 H51 120.5 . .
C52 C51 H51 120.5 . .
C53 C52 C51 117.2(5) . .
C53 C52 C60 119.9(4) . .
C51 C52 C60 122.9(4) . .
C52 C53 C54 120.8(5) . .
C52 C53 H53 119.6 . .
C54 C53 H53 119.6 . .
N8 C54 C53 121.6(5) . .
N8 C54 C57 116.7(5) . .
C53 C54 C57 121.7(5) . .
N9 C55 C56 125.0(7) . .
N9 C55 H55 117.5 . .
C56 C55 H55 117.5 . .
C57 C56 C55 118.3(7) . .
C57 C56 H56 120.8 . .
C55 C56 H56 120.8 . .
C58 C57 C56 117.2(6) . .
C58 C57 C54 123.3(5) . .
C56 C57 C54 119.5(6) . .
C57 C58 C59 119.4(6) . .
C57 C58 H58 120.3 . .
C59 C58 H58 120.3 . .
N9 C59 C58 124.1(7) . .
N9 C59 H59 118.0 . .
C58 C59 H59 118.0 . .
C61 C60 C65 118.1(5) . .
C61 C60 C52 119.6(5) . .
C65 C60 C52 122.2(4) . .
C62 C61 C60 121.4(5) . .
C62 C61 H61 119.3 . .
C60 C61 H61 119.3 . .
C61 C62 C63 120.7(5) . .
C61 C62 H62 119.6 . .
C63 C62 H62 119.6 . .
C62 C63 C64 119.2(5) . .
C62 C63 H63 120.4 . .
C64 C63 H63 120.4 . .
C65 C64 C63 120.4(5) . .
C65 C64 H64 119.8 . .
C63 C64 H64 119.8 . .
C64 C65 C60 120.1(4) . .
C64 C65 C66 117.4(4) . .
C60 C65 C66 122.3(4) . .
O6 C66 O5 121.4(4) . .
O6 C66 C65 118.6(4) . .
O5 C66 C65 119.9(4) . .

loop_
_geom_bond_atom_site_label_1
_geom_bond_atom_site_label_2
_geom_bond_distance
_geom_bond_site_symmetry_2
Dy1 O5 2.306(3) 2_655
Dy1 O2 2.372(3) .
Dy1 O6 2.402(3) .
Dy1 O7 2.401(3) .
Dy1 O4 2.413(3) .
Dy1 O3 2.445(3) .
Dy1 O1 2.448(3) .
Dy1 N1 2.520(4) 2_656
Dy1 O5 2.815(3) .
N1 C5 1.310(7) .
N1 C1 1.305(7) .
N1 Dy1 2.520(4) 2_656
N2 C6 1.326(6) .
N2 C10 1.354(6) .
N3 C11 1.333(9) .
N3 C15 1.350(9) .
N4 C27 1.329(8) .
N4 C23 1.335(8) .
N5 C32 1.347(6) .
N5 C28 1.346(7) .
N6 C33 1.333(8) .
N6 C37 1.337(9) .
N7 C45 1.328(9) .
N7 C49 1.331(9) .
N8 C50 1.330(7) .
N8 C54 1.349(7) .
N9 C55 1.316(10) .
N9 C59 1.317(9) .
O1 C22 1.260(6) .
O2 C22 1.250(6) .
O3 C44 1.242(6) .
O4 C44 1.281(6) .
O5 C66 1.259(5) .
O5 Dy1 2.306(3) 2_655
O6 C66 1.245(5) .
C1 C2 1.377(8) .
C1 H1 0.9300 .
C2 C3 1.365(8) .
C2 H2 0.9300 .
C3 C4 1.373(7) .
C3 C6 1.481(6) .
C4 C5 1.377(7) .
C4 H4 0.9300 .
C5 H5 0.9300 .
C6 C7 1.396(7) .
C7 C8 1.381(7) .
C7 H7 0.9300 .
C8 C9 1.383(7) .
C8 C16 1.492(6) .
C9 C10 1.387(7) .
C9 H9 0.9300 .
C10 C13 1.471(7) .
C11 C12 1.385(8) .
C11 H11 0.9300 .
C12 C13 1.384(7) .
C12 H12 0.9300 .
C13 C14 1.389(7) .
C14 C15 1.367(8) .
C14 H14 0.9300 .
C15 H15 0.9300 .
C16 C17 1.395(7) .
C16 C21 1.397(6) .
C17 C18 1.366(8) .
C17 H17 0.9300 .
C18 C19 1.379(8) .
C18 H18 0.9300 .
C19 C20 1.375(8) .
C19 H19 0.9300 .
C20 C21 1.393(7) .
C20 H20 0.9300 .
C21 C22 1.493(7) .
C23 C24 1.382(8) .
C23 H23 0.9300 .
C24 C25 1.373(8) .
C24 H24 0.9300 .
C25 C26 1.391(8) .
C25 C28 1.500(7) .
C26 C27 1.379(8) .
C26 H26 0.9300 .
C27 H27 0.9300 .
C28 C29 1.380(7) .
C29 C30 1.393(7) .
C29 H29 0.9300 .
C30 C31 1.387(7) .
C30 C38 1.499(7) .
C31 C32 1.384(7) .
C31 H31 0.9300 .
C32 C35 1.476(7) .
C33 C34 1.377(8) .
C33 H33 0.9300 .
C34 C35 1.388(7) .
C34 H34 0.9300 .
C35 C36 1.399(7) .
C36 C37 1.377(9) .
C36 H36 0.9300 .
C37 H37 0.9300 .
C38 C43 1.403(7) .
C38 C39 1.405(7) .
C39 C40 1.378(8) .
C39 H39 0.9300 .
C40 C41 1.366(8) .
C40 H40 0.9300 .
C41 C42 1.385(8) .
C41 H41 0.9300 .
C42 C43 1.389(7) .
C42 H42 0.9300 .
C43 C44 1.491(7) .
C45 C46 1.389(8) .
C45 H45 0.9300 .
C46 C47 1.377(8) .
C46 H46 0.9300 .
C47 C48 1.400(8) .
C47 C50 1.497(7) .
C48 C49 1.368(8) .
C48 H48 0.9300 .
C49 H49 0.9300 .
C50 C51 1.383(7) .
C51 C52 1.401(7) .
C51 H51 0.9300 .
C52 C53 1.372(7) .
C52 C60 1.490(7) .
C53 C54 1.387(7) .
C53 H53 0.9300 .
C54 C57 1.484(7) .
C55 C56 1.389(9) .
C55 H55 0.9300 .
C56 C57 1.390(9) .
C56 H56 0.9300 .
C57 C58 1.368(8) .
C58 C59 1.396(8) .
C58 H58 0.9300 .
C59 H59 0.9300 .
C60 C61 1.392(7) .
C60 C65 1.391(7) .
C61 C62 1.365(8) .
C61 H61 0.9300 .
C62 C63 1.366(8) .
C62 H62 0.9300 .
C63 C64 1.392(8) .
C63 H63 0.9300 .
C64 C65 1.386(7) .
C64 H64 0.9300 .
C65 C66 1.498(6) .

loop_
_geom_torsion_atom_site_label_1
_geom_torsion_atom_site_label_2
_geom_torsion_atom_site_label_3
_geom_torsion_atom_site_label_4
_geom_torsion
_geom_torsion_site_symmetry_1
_geom_torsion_site_symmetry_4
O5 Dy1 O1 C22 -101.3(3) 2_655 .
O2 Dy1 O1 C22 -6.1(3) . .
O6 Dy1 O1 C22 133.6(3) . .
O7 Dy1 O1 C22 176.0(3) . .
O4 Dy1 O1 C22 -39.6(3) . .
O3 Dy1 O1 C22 28.0(3) . .
N1 Dy1 O1 C22 90.2(3) 2_656 .
O5 Dy1 O1 C22 -148.8(2) . .
O5 Dy1 O2 C22 87.2(3) 2_655 .
O6 Dy1 O2 C22 -135.1(3) . .
O7 Dy1 O2 C22 8.6(3) . .
O4 Dy1 O2 C22 163.0(3) . .
O3 Dy1 O2 C22 -143.9(3) . .
O1 Dy1 O2 C22 6.2(3) . .
N1 Dy1 O2 C22 -69.6(3) 2_656 .
O5 Dy1 O2 C22 121.9(3) . .
O5 Dy1 O3 C44 -23.2(3) 2_655 .
O2 Dy1 O3 C44 -100.7(3) . .
O6 Dy1 O3 C44 84.5(3) . .
O7 Dy1 O3 C44 122.8(3) . .
O4 Dy1 O3 C44 -3.5(3) . .
O1 Dy1 O3 C44 -128.8(3) . .
N1 Dy1 O3 C44 167.6(3) 2_656 .
O5 Dy1 O3 C44 48.8(3) . .
O5 Dy1 O4 C44 167.3(3) 2_655 .
O2 Dy1 O4 C44 76.5(3) . .
O6 Dy1 O4 C44 -73.2(3) . .
O7 Dy1 O4 C44 -135.4(3) . .
O3 Dy1 O4 C44 3.4(3) . .
O1 Dy1 O4 C44 103.0(3) . .
N1 Dy1 O4 C44 -7.3(3) 2_656 .
O5 Dy1 O4 C44 -123.4(3) . .
O5 Dy1 O5 C66 165.8(3) 2_655 .
O2 Dy1 O5 C66 127.4(3) . .
O6 Dy1 O5 C66 -6.0(3) . .
O7 Dy1 O5 C66 -104.7(3) . .
O4 Dy1 O5 C66 83.7(3) . .
O3 Dy1 O5 C66 41.7(3) . .
O1 Dy1 O5 C66 -141.3(3) . .
N1 Dy1 O5 C66 -39.2(3) 2_656 .
O5 Dy1 O5 Dy1 0.0 2_655 2_655
O2 Dy1 O5 Dy1 -38.4(3) . 2_655
O6 Dy1 O5 Dy1 -171.8(2) . 2_655
O7 Dy1 O5 Dy1 89.49(15) . 2_655
O4 Dy1 O5 Dy1 -82.12(15) . 2_655
O3 Dy1 O5 Dy1 -124.14(14) . 2_655
O1 Dy1 O5 Dy1 52.9(2) . 2_655
N1 Dy1 O5 Dy1 155.05(14) 2_656 2_655
O5 Dy1 O6 C66 -2.0(3) 2_655 .
O2 Dy1 O6 C66 -134.3(3) . .
O7 Dy1 O6 C66 74.2(3) . .
O4 Dy1 O6 C66 -70.1(3) . .
O3 Dy1 O6 C66 -125.4(3) . .
O1 Dy1 O6 C66 114.9(3) . .
N1 Dy1 O6 C66 157.8(3) 2_656 .
O5 Dy1 O6 C66 6.2(3) . .
C5 N1 C1 C2 -3.2(13) . .
Dy1 N1 C1 C2 175.9(8) 2_656 .
N1 C1 C2 C3 1.5(16) . .
C1 C2 C3 C4 1.2(13) . .
C1 C2 C3 C6 -176.8(8) . .
C2 C3 C4 C5 -2.0(10) . .
C6 C3 C4 C5 176.1(6) . .
C1 N1 C5 C4 2.3(10) . .
Dy1 N1 C5 C4 -176.7(5) 2_656 .
C3 C4 C5 N1 0.2(11) . .
C10 N2 C6 C7 -0.7(7) . .
C10 N2 C6 C3 -176.4(4) . .
C2 C3 C6 N2 177.2(7) . .
C4 C3 C6 N2 -0.7(8) . .
C2 C3 C6 C7 1.3(9) . .
C4 C3 C6 C7 -176.6(6) . .
N2 C6 C7 C8 -0.9(8) . .
C3 C6 C7 C8 174.7(5) . .
C6 C7 C8 C9 3.3(7) . .
C6 C7 C8 C16 -169.5(4) . .
C7 C8 C9 C10 -4.2(7) . .
C16 C8 C9 C10 168.2(5) . .
C6 N2 C10 C9 -0.3(7) . .
C6 N2 C10 C13 173.9(4) . .
C8 C9 C10 N2 2.8(8) . .
C8 C9 C10 C13 -171.2(5) . .
C15 N3 C11 C12 1.3(10) . .
N3 C11 C12 C13 -0.6(10) . .
C11 C12 C13 C14 -0.3(8) . .
C11 C12 C13 C10 175.4(5) . .
N2 C10 C13 C12 158.7(5) . .
C9 C10 C13 C12 -27.0(7) . .
N2 C10 C13 C14 -25.8(7) . .
C9 C10 C13 C14 148.4(5) . .
C12 C13 C14 C15 0.4(8) . .
C10 C13 C14 C15 -175.3(6) . .
C13 C14 C15 N3 0.3(11) . .
C11 N3 C15 C14 -1.2(11) . .
C9 C8 C16 C17 -111.9(6) . .
C7 C8 C16 C17 60.4(7) . .
C9 C8 C16 C21 71.7(7) . .
C7 C8 C16 C21 -116.0(6) . .
C21 C16 C17 C18 -0.4(8) . .
C8 C16 C17 C18 -177.1(5) . .
C16 C17 C18 C19 0.1(10) . .
C17 C18 C19 C20 1.8(10) . .
C18 C19 C20 C21 -3.3(10) . .
C19 C20 C21 C16 2.9(8) . .
C19 C20 C21 C22 -179.0(5) . .
C17 C16 C21 C20 -1.0(7) . .
C8 C16 C21 C20 175.3(5) . .
C17 C16 C21 C22 -179.1(5) . .
C8 C16 C21 C22 -2.8(8) . .
Dy1 O2 C22 O1 -11.4(5) . .
Dy1 O2 C22 C21 167.8(4) . .
Dy1 O1 C22 O2 11.0(5) . .
Dy1 O1 C22 C21 -168.2(4) . .
C20 C21 C22 O2 131.8(5) . .
C16 C21 C22 O2 -50.2(7) . .
C20 C21 C22 O1 -49.0(7) . .
C16 C21 C22 O1 129.0(5) . .
C27 N4 C23 C24 1.2(10) . .
N4 C23 C24 C25 1.1(10) . .
C23 C24 C25 C26 -2.4(8) . .
C23 C24 C25 C28 177.0(5) . .
C24 C25 C26 C27 1.5(9) . .
C28 C25 C26 C27 -177.8(5) . .
C23 N4 C27 C26 -2.1(10) . .
C25 C26 C27 N4 0.7(11) . .
C32 N5 C28 C29 0.0(7) . .
C32 N5 C28 C25 179.5(4) . .
C24 C25 C28 N5 173.1(5) . .
C26 C25 C28 N5 -7.5(7) . .
C24 C25 C28 C29 -7.3(8) . .
C26 C25 C28 C29 172.0(5) . .
N5 C28 C29 C30 0.5(7) . .
C25 C28 C29 C30 -179.0(4) . .
C28 C29 C30 C31 0.4(7) . .
C28 C29 C30 C38 -172.8(4) . .
C29 C30 C31 C32 -1.8(7) . .
C38 C30 C31 C32 171.4(4) . .
C28 N5 C32 C31 -1.4(7) . .
C28 N5 C32 C35 176.5(4) . .
C30 C31 C32 N5 2.3(7) . .
C30 C31 C32 C35 -175.4(4) . .
C37 N6 C33 C34 1.4(10) . .
N6 C33 C34 C35 0.9(10) . .
C33 C34 C35 C36 -2.3(8) . .
C33 C34 C35 C32 175.3(5) . .
N5 C32 C35 C34 157.0(5) . .
C31 C32 C35 C34 -25.1(8) . .
N5 C32 C35 C36 -25.6(7) . .
C31 C32 C35 C36 152.3(5) . .
C34 C35 C36 C37 1.5(9) . .
C32 C35 C36 C37 -176.1(6) . .
C33 N6 C37 C36 -2.2(11) . .
C35 C36 C37 N6 0.7(11) . .
C31 C30 C38 C43 60.6(7) . .
C29 C30 C38 C43 -126.5(5) . .
C31 C30 C38 C39 -117.7(5) . .
C29 C30 C38 C39 55.2(7) . .
C43 C38 C39 C40 0.0(9) . .
C30 C38 C39 C40 178.4(5) . .
C38 C39 C40 C41 -1.3(10) . .
C39 C40 C41 C42 1.3(11) . .
C40 C41 C42 C43 0.0(10) . .
C41 C42 C43 C38 -1.2(9) . .
C41 C42 C43 C44 173.7(6) . .
C39 C38 C43 C42 1.2(8) . .
C30 C38 C43 C42 -177.0(5) . .
C39 C38 C43 C44 -173.5(5) . .
C30 C38 C43 C44 8.2(8) . .
Dy1 O3 C44 O4 6.1(5) . .
Dy1 O3 C44 C43 -175.9(4) . .
Dy1 O4 C44 O3 -6.2(5) . .
Dy1 O4 C44 C43 175.8(4) . .
C42 C43 C44 O3 -152.2(5) . .
C38 C43 C44 O3 22.6(7) . .
C42 C43 C44 O4 25.9(7) . .
C38 C43 C44 O4 -159.4(5) . .
C49 N7 C45 C46 -1.7(10) . .
N7 C45 C46 C47 0.8(10) . .
C45 C46 C47 C48 0.1(9) . .
C45 C46 C47 C50 -178.3(5) . .
C46 C47 C48 C49 -0.1(8) . .
C50 C47 C48 C49 178.4(5) . .
C45 N7 C49 C48 1.7(10) . .
C47 C48 C49 N7 -0.9(10) . .
C54 N8 C50 C51 1.4(7) . .
C54 N8 C50 C47 179.5(4) . .
C46 C47 C50 N8 168.7(5) . .
C48 C47 C50 N8 -9.7(7) . .
C46 C47 C50 C51 -13.1(8) . .
C48 C47 C50 C51 168.5(5) . .
N8 C50 C51 C52 -1.1(8) . .
C47 C50 C51 C52 -179.1(5) . .
C50 C51 C52 C53 -0.5(7) . .
C50 C51 C52 C60 178.1(4) . .
C51 C52 C53 C54 1.7(7) . .
C60 C52 C53 C54 -176.9(5) . .
C50 N8 C54 C53 -0.1(7) . .
C50 N8 C54 C57 -178.5(4) . .
C52 C53 C54 N8 -1.4(8) . .
C52 C53 C54 C57 176.9(5) . .
C59 N9 C55 C56 3.0(12) . .
N9 C55 C56 C57 -1.8(12) . .
C55 C56 C57 C58 -0.4(10) . .
C55 C56 C57 C54 176.6(6) . .
N8 C54 C57 C58 167.7(5) . .
C53 C54 C57 C58 -10.7(8) . .
N8 C54 C57 C56 -9.1(8) . .
C53 C54 C57 C56 172.5(6) . .
C56 C57 C58 C59 1.3(9) . .
C54 C57 C58 C59 -175.6(5) . .
C55 N9 C59 C58 -2.0(11) . .
C57 C58 C59 N9 -0.1(10) . .
C53 C52 C60 C61 -47.2(7) . .
C51 C52 C60 C61 134.3(5) . .
C53 C52 C60 C65 130.1(5) . .
C51 C52 C60 C65 -48.4(7) . .
C65 C60 C61 C62 0.7(8) . .
C52 C60 C61 C62 178.2(5) . .
C60 C61 C62 C63 -2.1(9) . .
C61 C62 C63 C64 2.1(9) . .
C62 C63 C64 C65 -0.7(8) . .
C63 C64 C65 C60 -0.6(8) . .
C63 C64 C65 C66 175.8(5) . .
C61 C60 C65 C64 0.6(7) . .
C52 C60 C65 C64 -176.8(4) . .
C61 C60 C65 C66 -175.6(4) . .
C52 C60 C65 C66 7.0(7) . .
Dy1 O6 C66 O5 -12.3(5) . .
Dy1 O6 C66 C65 164.6(3) . .
Dy1 O5 C66 O6 154.5(6) 2_655 .
Dy1 O5 C66 O6 10.2(4) . .
Dy1 O5 C66 C65 -22.5(11) 2_655 .
Dy1 O5 C66 C65 -166.7(4) . .
C64 C65 C66 O6 -73.0(6) . .
C60 C65 C66 O6 103.4(5) . .
C64 C65 C66 O5 104.1(5) . .
C60 C65 C66 O5 -79.6(6) . .
